data_4062998
_journal_name_full Organometallics
_journal_paper_doi 10.1021/om049817h
_journal_year 2004
_chemical_formula_sum 'C44 H84 N2 Si8 Ti2'
_chemical_formula_weight 961.65
_space_group_IT_number 2
_symmetry_cell_setting triclinic
_symmetry_space_group_name_Hall '-P 1'
_symmetry_space_group_name_H-M 'P -1'
_cell_angle_alpha 79.605(3)
_cell_angle_beta 88.967(3)
_cell_angle_gamma 69.211(3)
_cell_formula_units_Z 3
_cell_length_a 12.1885(15)
_cell_length_b 12.8472(16)
_cell_length_c 29.541(4)
_cell_measurement_temperature 125(2)
_cell_volume 4248.3(9)
_diffrn_ambient_temperature 125(2)
_exptl_crystal_density_diffrn 1.128
_cod_depositor_comments
;
The following automatic conversions were performed:
'_symmetry_cell_setting' value 'Triclinic' changed to 'triclinic'
according to '/home/saulius/struct/CIF-dictionaries/cif_core.dic'
dictionary named 'cif_core.dic' version 2.4.1 from 2010-06-29.

Automatic conversion script
Id: cif_fix_enum 1527 2010-12-29 10:47:43Z saulius 
;
_cod_database_code 4062998

loop_
_symmetry_equiv_pos_as_xyz
'x, y, z'
'-x, -y, -z'

loop_
_atom_site_label
_atom_site_type_symbol
_atom_site_fract_x
_atom_site_fract_y
_atom_site_fract_z
_atom_site_U_iso_or_equiv
_atom_site_adp_type
_atom_site_occupancy
_atom_site_symmetry_multiplicity
_atom_site_calc_flag
_atom_site_refinement_flags
_atom_site_disorder_assembly
_atom_site_disorder_group
Ti1 Ti 0.13982(7) 0.74378(6) -0.31933(3) 0.01361(19) Uani 1 1 d . . .
Ti2 Ti 0.14470(7) 1.14933(6) -0.34761(3) 0.01451(19) Uani 1 1 d . . .
Ti3 Ti 0.00360(7) 0.79526(6) 0.01107(3) 0.01308(18) Uani 1 1 d . . .
Si1 Si 0.42832(11) 0.53094(11) -0.25260(4) 0.0215(3) Uani 1 1 d . . .
Si2 Si -0.07305(11) 0.69298(11) -0.22343(4) 0.0191(3) Uani 1 1 d . . .
Si3 Si 0.34402(12) 0.70592(11) -0.42187(4) 0.0222(3) Uani 1 1 d . . .
Si4 Si -0.15283(11) 0.83677(11) -0.39300(4) 0.0223(3) Uani 1 1 d . . .
Si5 Si 0.39400(11) 1.18691(11) -0.42806(4) 0.0213(3) Uani 1 1 d . . .
Si6 Si -0.11182(11) 1.36372(11) -0.43612(4) 0.0216(3) Uani 1 1 d . . .
Si7 Si -0.10606(12) 1.23492(13) -0.26627(5) 0.0286(3) Uani 1 1 d . . .
Si8 Si 0.40791(11) 1.03266(11) -0.25880(4) 0.0208(3) Uani 1 1 d . . .
Si9 Si -0.19479(12) 0.73392(11) 0.10897(4) 0.0232(3) Uani 1 1 d . . .
Si10 Si 0.30351(12) 0.57367(12) 0.06804(5) 0.0282(3) Uani 1 1 d . . .
Si11 Si 0.18783(12) 0.78732(12) -0.09603(5) 0.0271(3) Uani 1 1 d . . .
Si12 Si -0.29957(11) 0.89135(12) -0.05766(5) 0.0272(3) Uani 1 1 d . . .
N1 N 0.1393(3) 0.9015(3) -0.33164(11) 0.0166(8) Uani 1 1 d . . .
N2 N 0.1411(3) 0.9927(3) -0.33619(11) 0.0167(8) Uani 1 1 d . . .
N3 N -0.0003(3) 0.9542(3) 0.00185(12) 0.0159(8) Uani 1 1 d . . .
C1 C 0.2734(4) 0.6312(4) -0.25633(14) 0.0167(10) Uani 1 1 d . . .
C2 C 0.2356(4) 0.7465(4) -0.25129(14) 0.0173(10) Uani 1 1 d . . .
H2 H 0.286(4) 0.790(4) -0.2511(14) 0.019(12) Uiso 1 1 d . . .
C3 C 0.1128(4) 0.7862(4) -0.24466(14) 0.0176(10) Uani 1 1 d . . .
H3 H 0.067(3) 0.864(4) -0.2442(13) 0.007(10) Uiso 1 1 d . . .
C4 C 0.0693(4) 0.6981(4) -0.24533(14) 0.0164(10) Uani 1 1 d . . .
C5 C 0.1695(4) 0.6029(4) -0.25309(14) 0.0160(10) Uani 1 1 d . . .
H5 H 0.165(4) 0.529(4) -0.2571(15) 0.027(13) Uiso 1 1 d . . .
C6 C 0.2095(4) 0.6986(4) -0.39261(15) 0.0197(10) Uani 1 1 d . . .
C7 C 0.0982(4) 0.7884(4) -0.39955(15) 0.0198(10) Uani 1 1 d . . .
H7 H 0.084(3) 0.861(4) -0.4164(14) 0.009(11) Uiso 1 1 d . . .
C8 C 0.0055(4) 0.7537(4) -0.37940(14) 0.0188(10) Uani 1 1 d . . .
C9 C 0.0644(4) 0.6368(4) -0.35891(15) 0.0185(10) Uani 1 1 d . . .
H9 H 0.027(4) 0.586(4) -0.3421(15) 0.018(12) Uiso 1 1 d . . .
C10 C 0.1853(4) 0.6047(4) -0.36650(15) 0.0168(10) Uani 1 1 d . . .
H10 H 0.238(4) 0.529(4) -0.3567(15) 0.023(13) Uiso 1 1 d . . .
C11 C 0.2446(4) 1.1863(4) -0.41490(14) 0.0164(10) Uani 1 1 d . . .
C12 C 0.1411(4) 1.2825(4) -0.41381(15) 0.0186(10) Uani 1 1 d . . .
H12 H 0.141(4) 1.353(4) -0.4110(13) 0.011(11) Uiso 1 1 d . . .
C13 C 0.0376(4) 1.2581(4) -0.41758(15) 0.0182(10) Uani 1 1 d . . .
C14 C 0.0788(4) 1.1416(4) -0.42124(14) 0.0176(10) Uani 1 1 d . . .
H14 H 0.025(4) 1.101(4) -0.4245(14) 0.016(11) Uiso 1 1 d . . .
C15 C 0.2027(4) 1.0985(4) -0.41969(14) 0.0179(10) Uani 1 1 d . . .
H15 H 0.254(4) 1.018(4) -0.4220(14) 0.018(11) Uiso 1 1 d . . .
C16 C 0.0496(4) 1.2126(4) -0.28114(15) 0.0209(11) Uani 1 1 d . . .
C17 C 0.1489(4) 1.1139(4) -0.26602(14) 0.0178(10) Uani 1 1 d . . .
H17A H 0.1456 1.0428 -0.2467 0.021 Uiso 1 1 calc R . .
C18 C 0.2551(4) 1.1326(4) -0.27838(15) 0.0195(10) Uani 1 1 d . . .
C19 C 0.2180(4) 1.2465(4) -0.30265(16) 0.0217(11) Uani 1 1 d . . .
H19 H 0.261(4) 1.288(4) -0.3160(17) 0.033(15) Uiso 1 1 d . . .
C20 C 0.0948(4) 1.2960(4) -0.30446(15) 0.0196(10) Uani 1 1 d . . .
H20 H 0.057(4) 1.371(4) -0.3183(14) 0.015(12) Uiso 1 1 d . . .
C21 C -0.0531(4) 0.7364(4) 0.08547(15) 0.0199(10) Uani 1 1 d . . .
C22 C -0.0061(4) 0.8232(4) 0.08740(14) 0.0213(11) Uani 1 1 d . . .
H22 H -0.057(3) 0.893(4) 0.0917(13) 0.005(10) Uiso 1 1 d . . .
C23 C 0.1122(4) 0.7856(4) 0.07792(15) 0.0236(11) Uani 1 1 d . . .
H23 H 0.162(4) 0.825(3) 0.0773(13) 0.008(11) Uiso 1 1 d . . .
C24 C 0.1483(4) 0.6728(4) 0.06892(15) 0.0223(11) Uani 1 1 d . . .
C25 C 0.0441(4) 0.6444(4) 0.07411(15) 0.0200(10) Uani 1 1 d . . .
H25A H 0.0416 0.5683 0.0724 0.024 Uiso 1 1 calc R . .
C26 C 0.0601(4) 0.7665(4) -0.06506(15) 0.0204(10) Uani 1 1 d . . .
C27 C -0.0529(4) 0.8532(4) -0.06807(14) 0.0204(10) Uani 1 1 d . . .
H27A H -0.0719 0.9323 -0.0855 0.025 Uiso 1 1 calc R . .
C28 C -0.1383(4) 0.8092(4) -0.04696(15) 0.0214(11) Uani 1 1 d . . .
C29 C -0.0748(4) 0.6927(4) -0.02980(15) 0.0185(10) Uani 1 1 d . . .
H29 H -0.102(4) 0.638(4) -0.0126(16) 0.026(13) Uiso 1 1 d . . .
C30 C 0.0446(4) 0.6665(4) -0.04043(16) 0.0199(11) Uani 1 1 d . . .
H30 H 0.101(4) 0.599(4) -0.0307(14) 0.014(12) Uiso 1 1 d . . .
C31 C 0.4532(5) 0.4320(4) -0.19604(17) 0.0364(13) Uani 1 1 d . . .
H31A H 0.4418 0.4750 -0.1710 0.055 Uiso 1 1 calc R . .
H31B H 0.5336 0.3766 -0.1934 0.055 Uiso 1 1 calc R . .
H31C H 0.3973 0.3924 -0.1939 0.055 Uiso 1 1 calc R . .
C32 C 0.4579(4) 0.4430(4) -0.29841(18) 0.0331(13) Uani 1 1 d . . .
H32A H 0.3914 0.4188 -0.3021 0.050 Uiso 1 1 calc R . .
H32B H 0.5294 0.3761 -0.2896 0.050 Uiso 1 1 calc R . .
H32C H 0.4685 0.4878 -0.3276 0.050 Uiso 1 1 calc R . .
C33 C 0.5280(5) 0.6136(6) -0.2538(2) 0.0361(14) Uani 1 1 d . . .
H33C H 0.512(5) 0.659(5) -0.228(2) 0.054(17) Uiso 1 1 d . . .
H33B H 0.515(5) 0.664(5) -0.279(2) 0.046(19) Uiso 1 1 d . . .
H33A H 0.604(6) 0.560(5) -0.250(2) 0.054(18) Uiso 1 1 d . . .
C34 C -0.1922(4) 0.8348(4) -0.23866(17) 0.0292(12) Uani 1 1 d . . .
H34A H -0.1669 0.8921 -0.2289 0.044 Uiso 1 1 calc R . .
H34B H -0.2633 0.8331 -0.2230 0.044 Uiso 1 1 calc R . .
H34C H -0.2090 0.8537 -0.2721 0.044 Uiso 1 1 calc R . .
C35 C -0.0530(4) 0.6539(5) -0.15936(16) 0.0303(12) Uani 1 1 d . . .
H35A H -0.0187 0.5712 -0.1502 0.045 Uiso 1 1 calc R . .
H35B H -0.1294 0.6820 -0.1457 0.045 Uiso 1 1 calc R . .
H35C H -0.0004 0.6878 -0.1485 0.045 Uiso 1 1 calc R . .
C36 C -0.1107(4) 0.5814(4) -0.24533(18) 0.0313(12) Uani 1 1 d . . .
H36A H -0.1336 0.6065 -0.2783 0.047 Uiso 1 1 calc R . .
H36B H -0.1761 0.5685 -0.2285 0.047 Uiso 1 1 calc R . .
H36C H -0.0421 0.5108 -0.2407 0.047 Uiso 1 1 calc R . .
C37 C 0.4275(5) 0.5653(4) -0.43825(18) 0.0348(13) Uani 1 1 d . . .
H37A H 0.4848 0.5741 -0.4609 0.052 Uiso 1 1 calc R . .
H37B H 0.3726 0.5376 -0.4516 0.052 Uiso 1 1 calc R . .
H37C H 0.4686 0.5109 -0.4108 0.052 Uiso 1 1 calc R . .
C38 C 0.2928(6) 0.8164(5) -0.47481(19) 0.0346(13) Uani 1 1 d . . .
H38C H 0.352(5) 0.818(5) -0.495(2) 0.058(19) Uiso 1 1 d . . .
H38B H 0.232(6) 0.812(6) -0.494(2) 0.08(2) Uiso 1 1 d . . .
H38A H 0.252(5) 0.884(5) -0.468(2) 0.051(18) Uiso 1 1 d . . .
C39 C 0.4419(5) 0.7449(5) -0.38643(19) 0.0398(14) Uani 1 1 d . . .
H39A H 0.4951 0.7720 -0.4064 0.060 Uiso 1 1 calc R . .
H39B H 0.4879 0.6784 -0.3638 0.060 Uiso 1 1 calc R . .
H39C H 0.3944 0.8051 -0.3704 0.060 Uiso 1 1 calc R . .
C40 C -0.1764(5) 0.8456(5) -0.45621(17) 0.0432(15) Uani 1 1 d . . .
H40A H -0.1320 0.8888 -0.4734 0.065 Uiso 1 1 calc R . .
H40B H -0.2603 0.8838 -0.4650 0.065 Uiso 1 1 calc R . .
H40C H -0.1494 0.7691 -0.4632 0.065 Uiso 1 1 calc R . .
C41 C -0.1879(5) 0.9816(4) -0.3805(2) 0.0400(14) Uani 1 1 d . . .
H41A H -0.1719 0.9764 -0.3476 0.060 Uiso 1 1 calc R . .
H41B H -0.2711 1.0262 -0.3886 0.060 Uiso 1 1 calc R . .
H41C H -0.1393 1.0184 -0.3986 0.060 Uiso 1 1 calc R . .
C42 C -0.2477(4) 0.7655(4) -0.36079(18) 0.0311(12) Uani 1 1 d . . .
H42A H -0.2070 0.6832 -0.3558 0.047 Uiso 1 1 calc R . .
H42B H -0.3217 0.7862 -0.3787 0.047 Uiso 1 1 calc R . .
H42C H -0.2641 0.7897 -0.3310 0.047 Uiso 1 1 calc R . .
C43 C 0.4884(4) 1.0422(4) -0.43677(16) 0.0256(11) Uani 1 1 d . . .
H43A H 0.4889 0.9865 -0.4093 0.038 Uiso 1 1 calc R . .
H43B H 0.5687 1.0399 -0.4421 0.038 Uiso 1 1 calc R . .
H43C H 0.4571 1.0243 -0.4635 0.038 Uiso 1 1 calc R . .
C44 C 0.3772(5) 1.2891(5) -0.48379(19) 0.0425(15) Uani 1 1 d . . .
H44A H 0.3284 1.2744 -0.5060 0.064 Uiso 1 1 calc R . .
H44B H 0.4548 1.2795 -0.4960 0.064 Uiso 1 1 calc R . .
H44C H 0.3397 1.3668 -0.4784 0.064 Uiso 1 1 calc R . .
C45 C 0.4636(5) 1.2348(5) -0.38407(18) 0.0357(13) Uani 1 1 d . . .
H45A H 0.4063 1.3031 -0.3755 0.053 Uiso 1 1 calc R . .
H45B H 0.5314 1.2517 -0.3969 0.053 Uiso 1 1 calc R . .
H45C H 0.4896 1.1747 -0.3567 0.053 Uiso 1 1 calc R . .
C46 C -0.1130(5) 1.3944(5) -0.50034(17) 0.0361(13) Uani 1 1 d . . .
H46A H -0.0519 1.4255 -0.5100 0.054 Uiso 1 1 calc R . .
H46B H -0.1900 1.4496 -0.5126 0.054 Uiso 1 1 calc R . .
H46C H -0.0979 1.3242 -0.5121 0.054 Uiso 1 1 calc R . .
C47 C -0.1333(4) 1.4975(4) -0.41439(18) 0.0322(12) Uani 1 1 d . . .
H47A H -0.1046 1.4788 -0.3821 0.048 Uiso 1 1 calc R . .
H47B H -0.2171 1.5442 -0.4168 0.048 Uiso 1 1 calc R . .
H47C H -0.0895 1.5394 -0.4329 0.048 Uiso 1 1 calc R . .
C48 C -0.2302(5) 1.3072(5) -0.4173(2) 0.0339(13) Uani 1 1 d . . .
H48C H -0.218(4) 1.235(4) -0.4250(14) 0.014(11) Uiso 1 1 d . . .
H48B H -0.311(5) 1.354(4) -0.4331(18) 0.040(15) Uiso 1 1 d . . .
H48A H -0.244(5) 1.291(5) -0.378(2) 0.066(19) Uiso 1 1 d . . .
C49 C -0.2065(5) 1.3766(5) -0.2955(2) 0.0412(14) Uani 1 1 d . . .
H49A H -0.1738 1.4341 -0.2914 0.062 Uiso 1 1 calc R . .
H49B H -0.2835 1.3938 -0.2820 0.062 Uiso 1 1 calc R . .
H49C H -0.2151 1.3768 -0.3284 0.062 Uiso 1 1 calc R . .
C50 C -0.1163(6) 1.2290(8) -0.2029(2) 0.079(3) Uani 1 1 d . . .
H50A H -0.1061 1.2960 -0.1950 0.118 Uiso 1 1 calc R . .
H50B H -0.0546 1.1605 -0.1867 0.118 Uiso 1 1 calc R . .
H50C H -0.1934 1.2274 -0.1938 0.118 Uiso 1 1 calc R . .
C51 C -0.1500(5) 1.1217(5) -0.2833(3) 0.0570(19) Uani 1 1 d . . .
H51A H -0.2313 1.1333 -0.2753 0.085 Uiso 1 1 calc R . .
H51B H -0.0981 1.0474 -0.2670 0.085 Uiso 1 1 calc R . .
H51C H -0.1438 1.1250 -0.3167 0.085 Uiso 1 1 calc R . .
C52 C 0.4985(5) 1.1172(5) -0.24705(19) 0.0363(13) Uani 1 1 d . . .
H52A H 0.5718 1.0663 -0.2301 0.054 Uiso 1 1 calc R . .
H52B H 0.4544 1.1733 -0.2286 0.054 Uiso 1 1 calc R . .
H52C H 0.5166 1.1560 -0.2763 0.054 Uiso 1 1 calc R . .
C53 C 0.4000(6) 0.9377(5) -0.20398(19) 0.0334(13) Uani 1 1 d . . .
H53C H 0.467(4) 0.890(4) -0.1921(14) 0.008(11) Uiso 1 1 d . . .
H53B H 0.363(5) 0.984(5) -0.1806(19) 0.046(16) Uiso 1 1 d . . .
H53A H 0.356(5) 0.882(5) -0.208(2) 0.060(18) Uiso 1 1 d . . .
C54 C 0.4771(5) 0.9427(5) -0.3018(2) 0.0338(13) Uani 1 1 d . . .
H54C H 0.416(5) 0.912(5) -0.3090(18) 0.044(16) Uiso 1 1 d . . .
H54B H 0.549(5) 0.882(5) -0.2899(17) 0.035(15) Uiso 1 1 d . . .
H54A H 0.492(7) 0.983(7) -0.327(3) 0.12(3) Uiso 1 1 d . . .
C55 C -0.1722(5) 0.6946(5) 0.17319(17) 0.0388(14) Uani 1 1 d . . .
H55A H -0.1305 0.6127 0.1821 0.058 Uiso 1 1 calc R . .
H55B H -0.2487 0.7158 0.1872 0.058 Uiso 1 1 calc R . .
H55C H -0.1257 0.7348 0.1839 0.058 Uiso 1 1 calc R . .
C56 C -0.2358(4) 0.6250(4) 0.08734(18) 0.0320(12) Uani 1 1 d . . .
H56A H -0.2391 0.6403 0.0536 0.048 Uiso 1 1 calc R . .
H56B H -0.3129 0.6273 0.0982 0.048 Uiso 1 1 calc R . .
H56C H -0.1770 0.5498 0.0988 0.048 Uiso 1 1 calc R . .
C57 C -0.3111(6) 0.8781(6) 0.0952(2) 0.0406(15) Uani 1 1 d . . .
H57C H -0.376(6) 0.875(5) 0.104(2) 0.06(2) Uiso 1 1 d . . .
H57B H -0.287(5) 0.935(6) 0.109(2) 0.07(2) Uiso 1 1 d . . .
H57A H -0.324(6) 0.903(6) 0.065(3) 0.08(2) Uiso 1 1 d . . .
C58 C 0.3310(5) 0.4616(6) 0.1212(2) 0.063(2) Uani 1 1 d . . .
H58A H 0.4113 0.4068 0.1219 0.095 Uiso 1 1 calc R . .
H58B H 0.2750 0.4227 0.1210 0.095 Uiso 1 1 calc R . .
H58C H 0.3212 0.4968 0.1486 0.095 Uiso 1 1 calc R . .
C59 C 0.4054(5) 0.6508(5) 0.0706(2) 0.0321(13) Uani 1 1 d . . .
H59C H 0.396(4) 0.706(5) 0.0445(19) 0.037(16) Uiso 1 1 d . . .
H59B H 0.395(5) 0.680(5) 0.096(2) 0.044(17) Uiso 1 1 d . . .
H59A H 0.490(5) 0.592(5) 0.068(2) 0.060(18) Uiso 1 1 d . . .
C60 C 0.3330(6) 0.5039(6) 0.0161(3) 0.0490(17) Uani 1 1 d . . .
H60C H 0.408(6) 0.456(6) 0.018(2) 0.08(2) Uiso 1 1 d . . .
H60B H 0.322(6) 0.567(6) -0.017(2) 0.08(2) Uiso 1 1 d . . .
H60A H 0.280(6) 0.464(6) 0.023(2) 0.08(2) Uiso 1 1 d . . .
C61 C 0.2861(5) 0.8242(5) -0.0589(2) 0.0466(16) Uani 1 1 d . . .
H61A H 0.2382 0.8805 -0.0412 0.070 Uiso 1 1 calc R . .
H61B H 0.3372 0.8555 -0.0783 0.070 Uiso 1 1 calc R . .
H61C H 0.3345 0.7559 -0.0376 0.070 Uiso 1 1 calc R . .
C62 C 0.2735(5) 0.6604(5) -0.12004(19) 0.0385(14) Uani 1 1 d . . .
H62A H 0.3138 0.5977 -0.0948 0.058 Uiso 1 1 calc R . .
H62B H 0.3318 0.6776 -0.1403 0.058 Uiso 1 1 calc R . .
H62C H 0.2204 0.6387 -0.1377 0.058 Uiso 1 1 calc R . .
C63 C 0.1220(5) 0.9080(5) -0.14547(17) 0.0403(14) Uani 1 1 d . . .
H63A H 0.0600 0.8949 -0.1617 0.060 Uiso 1 1 calc R . .
H63B H 0.1831 0.9133 -0.1668 0.060 Uiso 1 1 calc R . .
H63C H 0.0884 0.9789 -0.1338 0.060 Uiso 1 1 calc R . .
C64 C -0.3339(6) 0.9033(8) -0.1197(2) 0.090(3) Uani 1 1 d . . .
H64A H -0.4189 0.9401 -0.1262 0.134 Uiso 1 1 calc R . .
H64B H -0.3075 0.8275 -0.1275 0.134 Uiso 1 1 calc R . .
H64C H -0.2934 0.9486 -0.1382 0.134 Uiso 1 1 calc R . .
C65 C -0.3347(5) 1.0326(5) -0.0440(2) 0.0542(18) Uani 1 1 d . . .
H65A H -0.2802 1.0671 -0.0589 0.081 Uiso 1 1 calc R . .
H65B H -0.3272 1.0264 -0.0105 0.081 Uiso 1 1 calc R . .
H65C H -0.4154 1.0799 -0.0551 0.081 Uiso 1 1 calc R . .
C66 C -0.3921(5) 0.8182(5) -0.0250(3) 0.0586(19) Uani 1 1 d . . .
H66A H -0.3806 0.8147 0.0081 0.088 Uiso 1 1 calc R . .
H66B H -0.3693 0.7412 -0.0313 0.088 Uiso 1 1 calc R . .
H66C H -0.4749 0.8603 -0.0346 0.088 Uiso 1 1 calc R . .

loop_
_atom_site_aniso_label
_atom_site_aniso_U_11
_atom_site_aniso_U_22
_atom_site_aniso_U_33
_atom_site_aniso_U_23
_atom_site_aniso_U_13
_atom_site_aniso_U_12
Ti1 0.0164(4) 0.0134(4) 0.0132(4) -0.0038(3) -0.0009(3) -0.0071(4)
Ti2 0.0160(4) 0.0133(4) 0.0157(4) -0.0045(3) 0.0001(3) -0.0061(3)
Ti3 0.0141(4) 0.0130(4) 0.0138(4) -0.0049(3) -0.0012(3) -0.0055(3)
Si1 0.0165(7) 0.0207(7) 0.0269(7) -0.0078(6) -0.0008(6) -0.0043(6)
Si2 0.0172(7) 0.0230(7) 0.0187(7) -0.0047(5) 0.0007(5) -0.0084(6)
Si3 0.0247(7) 0.0254(7) 0.0216(7) -0.0081(6) 0.0042(6) -0.0134(6)
Si4 0.0195(7) 0.0220(7) 0.0224(7) -0.0070(6) -0.0068(6) -0.0020(6)
Si5 0.0164(7) 0.0205(7) 0.0241(7) 0.0005(6) 0.0023(5) -0.0053(6)
Si6 0.0182(7) 0.0183(7) 0.0257(7) -0.0036(6) -0.0042(6) -0.0034(6)
Si7 0.0187(7) 0.0429(9) 0.0280(8) -0.0136(7) 0.0038(6) -0.0123(7)
Si8 0.0173(7) 0.0248(7) 0.0217(7) -0.0095(6) -0.0010(5) -0.0066(6)
Si9 0.0238(7) 0.0251(8) 0.0225(7) -0.0051(6) 0.0041(6) -0.0108(6)
Si10 0.0188(7) 0.0268(8) 0.0360(8) 0.0028(6) -0.0084(6) -0.0085(6)
Si11 0.0286(8) 0.0340(8) 0.0264(8) -0.0126(6) 0.0067(6) -0.0172(7)
Si12 0.0173(7) 0.0314(8) 0.0302(8) -0.0152(6) -0.0068(6) -0.0005(6)
N1 0.023(2) 0.014(2) 0.0128(19) -0.0025(15) -0.0017(16) -0.0065(18)
N2 0.022(2) 0.018(2) 0.0114(19) -0.0005(15) -0.0031(16) -0.0086(18)
N3 0.0189(19) 0.018(2) 0.0117(18) -0.0056(17) -0.0015(15) -0.0066(19)
C1 0.018(2) 0.022(3) 0.011(2) -0.0026(18) 0.0002(18) -0.009(2)
C2 0.025(3) 0.021(3) 0.009(2) -0.0066(18) 0.0005(19) -0.010(2)
C3 0.020(2) 0.015(3) 0.014(2) -0.0059(19) -0.0008(19) 0.000(2)
C4 0.024(2) 0.019(2) 0.009(2) -0.0008(18) -0.0014(18) -0.011(2)
C5 0.020(2) 0.015(2) 0.012(2) -0.0015(18) -0.0024(19) -0.007(2)
C6 0.022(3) 0.021(3) 0.020(2) -0.010(2) 0.001(2) -0.009(2)
C7 0.034(3) 0.017(3) 0.012(2) -0.006(2) 0.001(2) -0.012(2)
C8 0.019(2) 0.025(3) 0.015(2) -0.007(2) -0.0049(19) -0.009(2)
C9 0.025(3) 0.018(3) 0.018(2) -0.0054(19) -0.001(2) -0.012(2)
C10 0.019(2) 0.017(3) 0.016(2) -0.0060(19) -0.0060(19) -0.006(2)
C11 0.017(2) 0.015(2) 0.014(2) -0.0008(18) -0.0013(18) -0.002(2)
C12 0.024(3) 0.015(3) 0.018(2) -0.0041(19) 0.000(2) -0.007(2)
C13 0.017(2) 0.019(3) 0.019(2) -0.0056(19) -0.0021(19) -0.005(2)
C14 0.022(3) 0.018(2) 0.014(2) -0.0043(19) -0.0033(19) -0.007(2)
C15 0.023(3) 0.016(3) 0.012(2) -0.0022(18) 0.0024(19) -0.004(2)
C16 0.022(3) 0.029(3) 0.020(2) -0.014(2) 0.000(2) -0.014(2)
C17 0.019(2) 0.022(3) 0.014(2) -0.0061(19) -0.0009(19) -0.008(2)
C18 0.018(2) 0.023(3) 0.022(2) -0.013(2) 0.002(2) -0.007(2)
C19 0.025(3) 0.020(3) 0.025(3) -0.012(2) 0.006(2) -0.010(2)
C20 0.024(3) 0.014(3) 0.019(2) -0.005(2) -0.004(2) -0.002(2)
C21 0.026(3) 0.022(3) 0.017(2) -0.0045(19) 0.001(2) -0.014(2)
C22 0.034(3) 0.020(3) 0.011(2) -0.007(2) -0.001(2) -0.010(2)
C23 0.030(3) 0.030(3) 0.016(2) 0.000(2) -0.010(2) -0.019(3)
C24 0.021(3) 0.026(3) 0.019(2) 0.001(2) -0.011(2) -0.009(2)
C25 0.023(3) 0.023(3) 0.018(2) -0.003(2) -0.003(2) -0.013(2)
C26 0.023(3) 0.025(3) 0.020(2) -0.011(2) 0.002(2) -0.013(2)
C27 0.025(3) 0.022(3) 0.014(2) -0.0065(19) -0.005(2) -0.005(2)
C28 0.021(3) 0.026(3) 0.020(2) -0.013(2) 0.000(2) -0.007(2)
C29 0.019(2) 0.024(3) 0.017(2) -0.011(2) -0.002(2) -0.010(2)
C30 0.019(3) 0.016(3) 0.023(3) -0.012(2) -0.006(2) 0.001(2)
C31 0.031(3) 0.035(3) 0.035(3) -0.001(2) -0.005(2) -0.003(3)
C32 0.022(3) 0.033(3) 0.047(3) -0.019(3) 0.003(2) -0.007(2)
C33 0.024(3) 0.036(4) 0.052(4) -0.017(3) -0.002(3) -0.011(3)
C34 0.021(3) 0.029(3) 0.036(3) -0.011(2) 0.005(2) -0.005(2)
C35 0.028(3) 0.041(3) 0.023(3) -0.005(2) 0.006(2) -0.016(3)
C36 0.031(3) 0.031(3) 0.038(3) -0.011(2) 0.001(2) -0.016(3)
C37 0.042(3) 0.031(3) 0.030(3) -0.006(2) 0.013(2) -0.011(3)
C38 0.047(4) 0.032(3) 0.027(3) -0.006(3) 0.010(3) -0.017(3)
C39 0.038(3) 0.053(4) 0.041(3) -0.012(3) 0.004(3) -0.030(3)
C40 0.032(3) 0.056(4) 0.028(3) -0.012(3) -0.007(2) 0.002(3)
C41 0.036(3) 0.022(3) 0.062(4) -0.011(3) -0.008(3) -0.007(3)
C42 0.019(3) 0.030(3) 0.044(3) -0.017(3) -0.003(2) -0.004(2)
C43 0.019(3) 0.024(3) 0.027(3) -0.003(2) 0.007(2) -0.001(2)
C44 0.029(3) 0.037(3) 0.049(4) 0.015(3) 0.008(3) -0.009(3)
C45 0.034(3) 0.038(3) 0.043(3) -0.010(3) 0.009(3) -0.021(3)
C46 0.036(3) 0.034(3) 0.033(3) 0.000(2) -0.010(2) -0.008(3)
C47 0.031(3) 0.018(3) 0.044(3) -0.006(2) -0.004(2) -0.004(2)
C48 0.028(3) 0.036(3) 0.042(3) -0.011(3) -0.002(3) -0.014(3)
C49 0.029(3) 0.038(3) 0.059(4) -0.024(3) 0.004(3) -0.009(3)
C50 0.039(4) 0.154(8) 0.032(4) -0.012(4) 0.008(3) -0.024(5)
C51 0.038(4) 0.039(4) 0.105(6) -0.016(4) 0.010(4) -0.026(3)
C52 0.031(3) 0.034(3) 0.045(3) -0.005(3) -0.009(3) -0.013(3)
C53 0.032(3) 0.035(3) 0.029(3) -0.004(3) -0.008(3) -0.007(3)
C54 0.032(3) 0.032(3) 0.027(3) -0.010(3) 0.000(3) 0.005(3)
C55 0.043(3) 0.052(4) 0.029(3) -0.006(3) 0.005(3) -0.026(3)
C56 0.029(3) 0.038(3) 0.036(3) -0.007(2) 0.001(2) -0.020(3)
C57 0.031(4) 0.040(4) 0.041(4) -0.007(3) 0.005(3) -0.001(3)
C58 0.037(4) 0.060(5) 0.072(5) 0.036(4) -0.014(3) -0.015(3)
C59 0.023(3) 0.033(3) 0.040(4) -0.003(3) -0.006(3) -0.010(3)
C60 0.024(3) 0.039(4) 0.082(5) -0.026(4) -0.005(3) -0.001(3)
C61 0.046(4) 0.065(4) 0.044(4) -0.010(3) -0.001(3) -0.038(3)
C62 0.028(3) 0.046(4) 0.044(3) -0.017(3) 0.011(3) -0.011(3)
C63 0.061(4) 0.045(4) 0.023(3) -0.013(3) 0.009(3) -0.025(3)
C64 0.031(4) 0.155(8) 0.049(4) -0.045(5) -0.017(3) 0.021(4)
C65 0.033(3) 0.029(3) 0.098(5) -0.024(3) -0.009(3) -0.003(3)
C66 0.027(3) 0.047(4) 0.098(5) -0.004(4) -0.009(3) -0.012(3)

loop_
_geom_bond_atom_site_label_1
_geom_bond_atom_site_label_2
_geom_bond_distance
_geom_bond_site_symmetry_2
_geom_bond_publ_flag
Ti1 N1 1.991(4) . ?
Ti1 C5 2.349(4) . ?
Ti1 C7 2.356(4) . ?
Ti1 C2 2.354(4) . ?
Ti1 C3 2.356(4) . ?
Ti1 C10 2.368(4) . ?
Ti1 C9 2.371(4) . ?
Ti1 C1 2.382(4) . ?
Ti1 C4 2.386(4) . ?
Ti1 C8 2.391(4) . ?
Ti1 C6 2.405(4) . ?
Ti2 N2 1.995(4) . ?
Ti2 C12 2.345(5) . ?
Ti2 C19 2.357(5) . ?
Ti2 C14 2.363(4) . ?
Ti2 C20 2.360(4) . ?
Ti2 C15 2.362(4) . ?
Ti2 C17 2.369(4) . ?
Ti2 C11 2.375(4) . ?
Ti2 C16 2.384(4) . ?
Ti2 C13 2.385(4) . ?
Ti2 C18 2.403(4) . ?
Ti3 N3 1.995(3) . ?
Ti3 C22 2.341(4) . ?
Ti3 C25 2.349(5) . ?
Ti3 C27 2.358(4) . ?
Ti3 C23 2.358(4) . ?
Ti3 C30 2.366(4) . ?
Ti3 C21 2.366(4) . ?
Ti3 C29 2.370(4) . ?
Ti3 C24 2.382(5) . ?
Ti3 C26 2.394(4) . ?
Ti3 C28 2.395(4) . ?
Si1 C1 1.862(4) . ?
Si1 C32 1.866(5) . ?
Si1 C31 1.865(5) . ?
Si1 C33 1.873(6) . ?
Si2 C4 1.859(4) . ?
Si2 C35 1.866(5) . ?
Si2 C34 1.866(5) . ?
Si2 C36 1.869(5) . ?
Si3 C39 1.852(5) . ?
Si3 C38 1.859(6) . ?
Si3 C6 1.864(5) . ?
Si3 C37 1.878(5) . ?
Si4 C8 1.854(5) . ?
Si4 C41 1.860(5) . ?
Si4 C42 1.864(5) . ?
Si4 C40 1.871(5) . ?
Si5 C11 1.858(4) . ?
Si5 C43 1.868(5) . ?
Si5 C45 1.867(5) . ?
Si5 C44 1.876(5) . ?
Si6 C46 1.866(5) . ?
Si6 C13 1.863(5) . ?
Si6 C48 1.867(5) . ?
Si6 C47 1.872(5) . ?
Si7 C49 1.857(6) . ?
Si7 C51 1.866(6) . ?
Si7 C50 1.862(6) . ?
Si7 C16 1.872(5) . ?
Si8 C54 1.860(5) . ?
Si8 C53 1.867(6) . ?
Si8 C18 1.877(5) . ?
Si8 C52 1.876(5) . ?
Si9 C21 1.858(5) . ?
Si9 C56 1.857(5) . ?
Si9 C55 1.872(5) . ?
Si9 C57 1.869(6) . ?
Si10 C59 1.853(5) . ?
Si10 C24 1.871(5) . ?
Si10 C58 1.874(6) . ?
Si10 C60 1.880(7) . ?
Si11 C62 1.853(5) . ?
Si11 C26 1.867(5) . ?
Si11 C61 1.872(5) . ?
Si11 C63 1.877(6) . ?
Si12 C65 1.830(5) . ?
Si12 C66 1.863(6) . ?
Si12 C64 1.854(6) . ?
Si12 C28 1.873(5) . ?
N1 N2 1.164(5) . ?
N3 N3 1.164(7) 2_575 ?
C1 C2 1.422(6) . ?
C1 C5 1.433(6) . ?
C2 C3 1.422(6) . ?
C3 C4 1.414(6) . ?
C4 C5 1.439(6) . ?
C6 C7 1.424(6) . ?
C6 C10 1.430(6) . ?
C7 C8 1.437(6) . ?
C8 C9 1.435(6) . ?
C9 C10 1.408(6) . ?
C11 C15 1.422(6) . ?
C11 C12 1.423(6) . ?
C12 C13 1.414(6) . ?
C13 C14 1.424(6) . ?
C14 C15 1.411(6) . ?
C16 C17 1.413(6) . ?
C16 C20 1.437(6) . ?
C17 C18 1.428(6) . ?
C18 C19 1.422(6) . ?
C19 C20 1.406(6) . ?
C21 C22 1.433(6) . ?
C21 C25 1.431(6) . ?
C22 C23 1.390(7) . ?
C23 C24 1.431(7) . ?
C24 C25 1.438(6) . ?
C26 C27 1.422(6) . ?
C26 C30 1.431(7) . ?
C27 C28 1.434(6) . ?
C28 C29 1.420(7) . ?
C29 C30 1.416(6) . ?
